data_7051848
loop_
_publ_author_name
'Makota, O.'
'Eilfeld, A.'
'Trach, Yu.'
'Schulze, B.'
'Sieler, J.'

_publ_section_title
;
 Novel hydroperoxy sultam,
 2-(6-bromo-pyrid-2-yl)-2,3,4,5,6,7-hexahydro-1,2-benzisothiazol-3-hydroperoxy
 1,1-dioxide: synthesis, crystal structure and kinetics of catalytic
 interaction with cyclooctene
;
_journal_issue 6
_journal_name_full 'New Journal of Chemistry'
_journal_page_first 1020
_journal_paper_doi 10.1039/b717726g
_journal_volume 32
_journal_year 2008
_chemical_formula_sum 'C12 H13 Br N2 O4 S'
_chemical_formula_weight 361.21
_chemical_name_systematic
;
?
;
_space_group_IT_number 14
_symmetry_cell_setting monoclinic
_symmetry_space_group_name_Hall '-P 2ybc'
_symmetry_space_group_name_H-M 'P 1 21/c 1'
_atom_sites_solution_hydrogens ddifmap
_atom_sites_solution_primary direct
_atom_sites_solution_secondary difmap
_audit_creation_method SHELXL-97
_cell_angle_alpha 90.00
_cell_angle_beta 97.458(6)
_cell_angle_gamma 90.00
_cell_formula_units_Z 4
_cell_length_a 8.8338(7)
_cell_length_b 11.9410(6)
_cell_length_c 12.9247(8)
_cell_measurement_temperature 213(2)
_cell_volume 1351.82(15)
_computing_cell_refinement 'IPDS2 software (Fa. STOE)'
_computing_data_collection 'IPDS2 software (Fa. STOE)'
_computing_data_reduction 'IPDS2 software (Fa. STOE)'
_diffrn_ambient_temperature 213(2)
_diffrn_measured_fraction_theta_full 0.991
_diffrn_measured_fraction_theta_max 0.991
_diffrn_measurement_device_type 'IPDS2 diffractometer (Fa. STOE)'
_diffrn_measurement_method Omega-scans
_diffrn_radiation_monochromator graphite
_diffrn_radiation_source 'fine-focus sealed tube'
_diffrn_radiation_type MoK\a
_diffrn_radiation_wavelength 0.71073
_diffrn_reflns_av_R_equivalents 0.0000
_diffrn_reflns_av_sigmaI/netI 0.0212
_diffrn_reflns_limit_h_max 11
_diffrn_reflns_limit_h_min -11
_diffrn_reflns_limit_k_max 15
_diffrn_reflns_limit_k_min 0
_diffrn_reflns_limit_l_max 17
_diffrn_reflns_limit_l_min 0
_diffrn_reflns_number 3233
_diffrn_reflns_theta_full 27.99
_diffrn_reflns_theta_max 27.99
_diffrn_reflns_theta_min 5.31
_exptl_absorpt_coefficient_mu 3.210
_exptl_absorpt_correction_T_max 0.7396
_exptl_absorpt_correction_T_min 0.5661
_exptl_absorpt_correction_type none
_exptl_crystal_colour colourless
_exptl_crystal_density_diffrn 1.775
_exptl_crystal_density_method 'not measured'
_exptl_crystal_description prism
_exptl_crystal_F_000 728
_exptl_crystal_size_max 0.20
_exptl_crystal_size_mid 0.10
_exptl_crystal_size_min 0.10
_refine_diff_density_max 1.134
_refine_diff_density_min -0.725
_refine_diff_density_rms 0.094
_refine_ls_extinction_coef 0.0113(17)
_refine_ls_extinction_expression Fc^*^=kFc[1+0.001xFc^2^\l^3^/sin(2\q)]^-1/4^
_refine_ls_extinction_method SHELXL
_refine_ls_goodness_of_fit_ref 1.139
_refine_ls_hydrogen_treatment refxyz
_refine_ls_matrix_type full
_refine_ls_number_parameters 234
_refine_ls_number_reflns 3233
_refine_ls_number_restraints 0
_refine_ls_restrained_S_all 1.139
_refine_ls_R_factor_all 0.0435
_refine_ls_R_factor_gt 0.0355
_refine_ls_shift/su_max 0.000
_refine_ls_shift/su_mean 0.000
_refine_ls_structure_factor_coef Fsqd
_refine_ls_weighting_details 'calc w=1/[\s^2^(Fo^2^)+(0.0596P)^2^+0.8398P] where P=(Fo^2^+2Fc^2^)/3'
_refine_ls_weighting_scheme calc
_refine_ls_wR_factor_gt 0.0994
_refine_ls_wR_factor_ref 0.1019
_reflns_number_gt 2775
_reflns_number_total 3233
_reflns_threshold_expression >2sigma(I)
_cod_data_source_file b717726g.txt
_cod_data_source_block ip2-74_am56
_cod_original_sg_symbol_H-M P2(1)/c
_cod_database_code 7051848

loop_
_symmetry_equiv_pos_as_xyz
'x, y, z'
'-x, y+1/2, -z+1/2'
'-x, -y, -z'
'x, -y-1/2, z-1/2'

loop_
_atom_site_label
_atom_site_type_symbol
_atom_site_fract_x
_atom_site_fract_y
_atom_site_fract_z
_atom_site_U_iso_or_equiv
_atom_site_adp_type
_atom_site_occupancy
_atom_site_symmetry_multiplicity
_atom_site_calc_flag
_atom_site_refinement_flags
_atom_site_disorder_assembly
_atom_site_disorder_group
C1 C 0.6508(4) 0.5535(3) -0.1062(2) 0.0226(6) Uani 1 1 d . . .
C2 C 0.6398(4) 0.6660(3) -0.0559(2) 0.0224(6) Uani 1 1 d . . .
C3 C 0.7016(3) 0.6733(3) 0.0431(2) 0.0210(6) Uani 1 1 d . . .
C4 C 0.7183(4) 0.7766(3) 0.1086(2) 0.0254(6) Uani 1 1 d . . .
C5 C 0.6997(4) 0.8783(3) 0.0363(3) 0.0268(6) Uani 1 1 d . . .
C6 C 0.5598(4) 0.8669(3) -0.0461(3) 0.0283(7) Uani 1 1 d . . .
C7 C 0.5722(4) 0.7652(3) -0.1168(3) 0.0293(7) Uani 1 1 d . . .
C8 C 0.7556(3) 0.3669(2) -0.0391(2) 0.0194(5) Uani 1 1 d . . .
C9 C 0.7212(4) 0.3161(3) -0.1366(2) 0.0236(6) Uani 1 1 d . . .
C10 C 0.7673(4) 0.2063(3) -0.1469(2) 0.0272(6) Uani 1 1 d . . .
C11 C 0.8421(4) 0.1496(3) -0.0608(2) 0.0251(6) Uani 1 1 d . . .
C12 C 0.8637(3) 0.2083(2) 0.0321(2) 0.0202(5) Uani 1 1 d . . .
N1 N 0.7207(3) 0.4799(2) -0.02332(18) 0.0199(5) Uani 1 1 d . . .
N2 N 0.8244(3) 0.3139(2) 0.04548(19) 0.0197(5) Uani 1 1 d . . .
O1 O 0.9413(2) 0.55270(19) 0.11025(17) 0.0244(5) Uani 1 1 d . . .
O2 O 0.7028(3) 0.5039(2) 0.17311(17) 0.0285(5) Uani 1 1 d . . .
O3 O 0.7280(3) 0.55778(19) -0.19375(17) 0.0257(5) Uani 1 1 d . . .
O4 O 0.8664(3) 0.6240(2) -0.1666(2) 0.0299(5) Uani 1 1 d . . .
S1 S 0.77805(8) 0.54529(6) 0.08938(5) 0.01856(17) Uani 1 1 d . . .
Br1 Br 0.95571(4) 0.13310(2) 0.15491(2) 0.02499(13) Uani 1 1 d . . .
H1 H 0.541(4) 0.524(4) -0.143(3) 0.027(10) Uiso 1 1 d . . .
H4 H 0.937(5) 0.572(4) -0.149(3) 0.028(10) Uiso 1 1 d . . .
H4A H 0.643(5) 0.774(4) 0.148(4) 0.037(12) Uiso 1 1 d . . .
H4B H 0.827(5) 0.768(4) 0.159(4) 0.041(12) Uiso 1 1 d . . .
H5A H 0.682(5) 0.949(4) 0.081(4) 0.040(12) Uiso 1 1 d . . .
H5B H 0.784(6) 0.885(4) 0.005(4) 0.043(13) Uiso 1 1 d . . .
H6A H 0.548(4) 0.936(3) -0.093(3) 0.024(9) Uiso 1 1 d . . .
H6B H 0.463(5) 0.860(3) -0.005(3) 0.029(10) Uiso 1 1 d . . .
H7A H 0.638(5) 0.779(3) -0.170(3) 0.027(10) Uiso 1 1 d . . .
H7B H 0.483(4) 0.744(3) -0.159(3) 0.023(9) Uiso 1 1 d . . .
H9 H 0.671(5) 0.352(3) -0.194(3) 0.026(10) Uiso 1 1 d . . .
H10 H 0.764(5) 0.165(4) -0.213(3) 0.030(10) Uiso 1 1 d . . .
H11 H 0.883(4) 0.077(3) -0.066(3) 0.016(8) Uiso 1 1 d . . .

loop_
_atom_site_aniso_label
_atom_site_aniso_U_11
_atom_site_aniso_U_22
_atom_site_aniso_U_33
_atom_site_aniso_U_23
_atom_site_aniso_U_13
_atom_site_aniso_U_12
C1 0.0306(15) 0.0178(13) 0.0176(12) 0.0002(10) -0.0037(11) 0.0031(11)
C2 0.0291(15) 0.0189(14) 0.0181(13) -0.0008(11) -0.0015(11) 0.0044(11)
C3 0.0262(14) 0.0184(13) 0.0174(13) 0.0012(10) -0.0004(10) 0.0041(11)
C4 0.0364(17) 0.0202(15) 0.0190(13) -0.0030(11) 0.0012(12) 0.0034(12)
C5 0.0358(17) 0.0188(14) 0.0255(15) -0.0005(12) 0.0031(13) 0.0026(13)
C6 0.0382(18) 0.0199(14) 0.0257(15) 0.0004(12) 0.0001(13) 0.0093(13)
C7 0.0397(18) 0.0251(16) 0.0210(14) 0.0004(12) -0.0048(13) 0.0097(14)
C8 0.0222(13) 0.0174(13) 0.0180(12) -0.0016(10) 0.0001(10) -0.0017(11)
C9 0.0313(15) 0.0216(15) 0.0163(13) 0.0008(11) -0.0032(11) -0.0028(12)
C10 0.0394(18) 0.0211(15) 0.0196(14) -0.0036(11) -0.0019(12) -0.0030(13)
C11 0.0339(16) 0.0164(14) 0.0242(14) -0.0003(11) 0.0005(12) -0.0012(12)
C12 0.0245(14) 0.0166(13) 0.0193(12) 0.0015(10) 0.0022(10) 0.0004(11)
N1 0.0287(12) 0.0145(11) 0.0145(10) 0.0000(9) -0.0046(9) 0.0014(9)
N2 0.0236(12) 0.0168(11) 0.0183(11) 0.0014(9) 0.0009(9) 0.0005(9)
O1 0.0249(11) 0.0222(11) 0.0244(10) -0.0024(8) -0.0032(8) 0.0003(8)
O2 0.0338(12) 0.0288(12) 0.0232(10) 0.0043(9) 0.0041(9) -0.0006(10)
O3 0.0330(12) 0.0236(11) 0.0197(10) 0.0000(8) 0.0003(9) -0.0004(9)
O4 0.0277(12) 0.0282(12) 0.0333(12) 0.0028(10) 0.0016(9) -0.0014(10)
S1 0.0235(4) 0.0173(3) 0.0140(3) -0.0004(2) -0.0013(2) 0.0013(2)
Br1 0.0355(2) 0.01792(17) 0.02041(17) 0.00326(11) -0.00063(11) 0.00327(12)

loop_
_atom_type_symbol
_atom_type_description
_atom_type_scat_dispersion_real
_atom_type_scat_dispersion_imag
_atom_type_scat_source
C C 0.0033 0.0016 'International Tables Vol C Tables 4.2.6.8 and 6.1.1.4'
H H 0.0000 0.0000 'International Tables Vol C Tables 4.2.6.8 and 6.1.1.4'
N N 0.0061 0.0033 'International Tables Vol C Tables 4.2.6.8 and 6.1.1.4'
O O 0.0106 0.0060 'International Tables Vol C Tables 4.2.6.8 and 6.1.1.4'
S S 0.1246 0.1234 'International Tables Vol C Tables 4.2.6.8 and 6.1.1.4'
Br Br -0.2901 2.4595 'International Tables Vol C Tables 4.2.6.8 and 6.1.1.4'

loop_
_geom_angle_atom_site_label_1
_geom_angle_atom_site_label_2
_geom_angle_atom_site_label_3
_geom_angle
_geom_angle_site_symmetry_1
_geom_angle_site_symmetry_3
_geom_angle_publ_flag
O3 C1 N1 114.4(3) . . ?
O3 C1 C2 112.6(3) . . ?
N1 C1 C2 105.4(2) . . ?
O3 C1 H1 99(2) . . ?
N1 C1 H1 113(2) . . ?
C2 C1 H1 112(2) . . ?
C3 C2 C1 115.8(3) . . ?
C3 C2 C7 122.7(3) . . ?
C1 C2 C7 121.4(3) . . ?
C2 C3 C4 126.8(3) . . ?
C2 C3 S1 111.5(2) . . ?
C4 C3 S1 121.6(2) . . ?
C3 C4 C5 108.3(2) . . ?
C3 C4 H4A 105(3) . . ?
C5 C4 H4A 110(3) . . ?
C3 C4 H4B 106(3) . . ?
C5 C4 H4B 117(3) . . ?
H4A C4 H4B 109(4) . . ?
C4 C5 C6 111.6(3) . . ?
C4 C5 H5A 108(3) . . ?
C6 C5 H5A 107(3) . . ?
C4 C5 H5B 108(3) . . ?
C6 C5 H5B 110(3) . . ?
H5A C5 H5B 112(4) . . ?
C5 C6 C7 111.8(3) . . ?
C5 C6 H6A 111(2) . . ?
C7 C6 H6A 107(2) . . ?
C5 C6 H6B 107(2) . . ?
C7 C6 H6B 111(2) . . ?
H6A C6 H6B 109(3) . . ?
C2 C7 C6 111.5(3) . . ?
C2 C7 H7A 106(2) . . ?
C6 C7 H7A 113(2) . . ?
C2 C7 H7B 110(3) . . ?
C6 C7 H7B 116(2) . . ?
H7A C7 H7B 100(3) . . ?
N2 C8 C9 123.6(3) . . ?
N2 C8 N1 114.9(2) . . ?
C9 C8 N1 121.5(3) . . ?
C10 C9 C8 117.8(3) . . ?
C10 C9 H9 118(3) . . ?
C8 C9 H9 124(3) . . ?
C9 C10 C11 119.9(3) . . ?
C9 C10 H10 125(3) . . ?
C11 C10 H10 114(3) . . ?
C12 C11 C10 116.4(3) . . ?
C12 C11 H11 121(2) . . ?
C10 C11 H11 122(2) . . ?
N2 C12 C11 125.9(3) . . ?
N2 C12 Br1 115.4(2) . . ?
C11 C12 Br1 118.6(2) . . ?
C8 N1 C1 123.5(2) . . ?
C8 N1 S1 121.83(19) . . ?
C1 N1 S1 114.21(19) . . ?
C12 N2 C8 116.3(3) . . ?
C1 O3 O4 107.9(2) . . ?
O3 O4 H4 103(3) . . ?
O2 S1 O1 115.70(14) . . ?
O2 S1 N1 112.33(14) . . ?
O1 S1 N1 112.08(13) . . ?
O2 S1 C3 111.43(15) . . ?
O1 S1 C3 110.19(14) . . ?
N1 S1 C3 92.87(13) . . ?

loop_
_geom_bond_atom_site_label_1
_geom_bond_atom_site_label_2
_geom_bond_distance
_geom_bond_site_symmetry_2
_geom_bond_publ_flag
C1 O3 1.396(4) . ?
C1 N1 1.459(4) . ?
C1 C2 1.502(4) . ?
C1 H1 1.08(4) . ?
C2 C3 1.326(4) . ?
C2 C7 1.503(4) . ?
C3 C4 1.493(4) . ?
C3 S1 1.745(3) . ?
C4 C5 1.529(4) . ?
C4 H4A 0.89(5) . ?
C4 H4B 1.09(5) . ?
C5 C6 1.530(5) . ?
C5 H5A 1.05(5) . ?
C5 H5B 0.90(5) . ?
C6 C7 1.532(5) . ?
C6 H6A 1.02(4) . ?
C6 H6B 1.07(4) . ?
C7 H7A 0.98(4) . ?
C7 H7B 0.93(4) . ?
C8 N2 1.338(4) . ?
C8 C9 1.397(4) . ?
C8 N1 1.405(4) . ?
C9 C10 1.384(5) . ?
C9 H9 0.92(4) . ?
C10 C11 1.394(4) . ?
C10 H10 0.98(4) . ?
C11 C12 1.382(4) . ?
C11 H11 0.94(4) . ?
C12 N2 1.326(4) . ?
C12 Br1 1.911(3) . ?
N1 S1 1.672(2) . ?
O1 S1 1.435(2) . ?
O2 S1 1.430(2) . ?
O3 O4 1.460(3) . ?
O4 H4 0.89(5) . ?

loop_
_geom_hbond_atom_site_label_D
_geom_hbond_atom_site_label_H
_geom_hbond_atom_site_label_A
_geom_hbond_distance_DH
_geom_hbond_distance_HA
_geom_hbond_distance_DA
_geom_hbond_angle_DHA
_geom_hbond_site_symmetry_A
O4 H4 O1 0.89(5) 1.87(5) 2.747(3) 170(4) 3_765
